data_9002990
loop_
_publ_author_name
'Post, J. E.'
'Heaney, P. J.'
'Von Dreele, R. B.'
'Hanson, J. C.'

_publ_section_title
;
 Neutron and temperature-resolved synchrotron X-ray powder diffraction
 study of akaganeite
;
_journal_name_full 'American Mineralogist'
_journal_page_first 782
_journal_page_last 788
_journal_volume 88
_journal_year 2003
_chemical_formula_sum 'Cl0.42 Fe2 H2.32 O4'
_chemical_name_mineral Akaganeite
_space_group_IT_number 12
_symmetry_space_group_name_Hall '-I 2y'
_symmetry_space_group_name_H-M 'I 1 2/m 1'
_cell_angle_alpha 90
_cell_angle_beta 90.03
_cell_angle_gamma 90
_cell_length_a 10.587
_cell_length_b 3.0311
_cell_length_c 10.515
_cell_formula_units_Z 4
_cell_volume 337.429
_database_code_amcsd 0003079
_exptl_crystal_density_diffrn 3.798
_cod_original_formula_sum 'Fe2 O4 Cl.42 H2.32'
_cod_database_code 9002990

loop_
_space_group_symop_operation_xyz
x,y,z
1/2+x,1/2+y,1/2+z
x,-y,z
1/2+x,1/2-y,1/2+z
-x,y,-z
1/2-x,1/2+y,1/2-z
-x,-y,-z
1/2-x,1/2-y,1/2-z

loop_
_atom_site_label
_atom_site_fract_x
_atom_site_fract_y
_atom_site_fract_z
_atom_site_occupancy
_atom_site_U_iso_or_equiv
Fe1 0.85440 0.00000 0.34240 1.00000 0.01670
Fe2 0.34520 0.00000 0.14500 1.00000 0.01670
O1 0.66300 0.00000 0.28830 1.00000 0.01220
O2 0.66200 0.00000 0.04290 1.00000 0.01220
O3 0.29460 0.00000 0.33510 1.00000 0.01220
O4 0.03740 0.00000 0.32500 1.00000 0.01220
Cl 0.00000 0.13200 0.00000 0.42000 0.07500
H1 0.36700 0.09800 0.62600 0.50000 0.00900
H2 0.34800 0.05600 0.40500 0.50000 0.00900
H3 -0.10500 0.00000 0.12200 0.32000 0.00900

loop_
_cod_related_entry_id
_cod_related_entry_database
_cod_related_entry_code
1 AMCSD 0003079
